data_2001095
loop_
_publ_author_name
'Payne, N. C.'
'Tobin, G. R.'

_publ_section_title
;A chiral aminophosphine complex of platinum: structure of
 <i>cis</i>-dichloro[(1<i>S</i>)-<i>N</i>,<i>N</i>-dimethyl-1-{2-[(<i>S</i>)-<i>tert</i>-butylphenylphosphino]phenyl}ethylamine-<i>N</i>,<i>P</i>]platinum(II)
;
_journal_issue 1
_journal_name_full 'Acta Crystallographica Section C'
_journal_page_first 45
_journal_page_last 48
_journal_paper_doi 10.1107/S0108270191009216
_journal_volume 48
_journal_year 1992
_chemical_formula_sum 'C20 H28 Cl2 N P Pt'
_chemical_formula_weight 579.42
_symmetry_cell_setting orthorhombic
_symmetry_space_group_name_Hall 'P 2ac 2ab'
_symmetry_space_group_name_H-M 'P 21 21 21'
_cell_angle_alpha 90
_cell_angle_beta 90
_cell_angle_gamma 90
_cell_formula_units_Z 4
_cell_length_a 13.4820(10)
_cell_length_b 15.926(4)
_cell_length_c 9.827(2)
_cell_volume 2110.0(7)
_diffrn_radiation_type Mo
_diffrn_radiation_wavelength 0.71073
_exptl_absorpt_coefficient_mu 7.05
_exptl_crystal_density_diffrn 1.823
_exptl_crystal_density_meas 1.830(3)
_exptl_crystal_F_000 1128
_cod_data_source_file cd0057.cif
_cod_data_source_block cd0057a
_cod_original_cell_volume 2110.0(10)
_cod_original_formula_sum 'C20 H28 Cl2 N1 P1 Pt1'
_cod_database_code 2001095

loop_
_atom_site_label
_atom_site_fract_x
_atom_site_fract_y
_atom_site_fract_z
_atom_site_U_iso_or_equiv
Pt .524803(14) .467824(11) .211530(18) .2610(3)
Cl(1) .51770(16) .41724(11) .43702(14) .0569(4)
Cl(2) .61627(12) .34938(9) .16675(16) .0410(3)
P .51829(10) .48889(7) -.01330(12) .0247(2)
N .4371(4) .5724(3) .2636(4) .0382(11)
C(1) .4138(4) .6421(3) .0323(6) .0349(13)
C(2) .4355(4) .5766(3) -.0587(5) .0304(11)
C(3) .3945(4) .5768(4) -.1895(6) .0403(14)
C(4) .3351(5) .6427(4) -.2306(7) .0550(18)
C(5) .3167(5) .7085(5) -.1441(9) .061(2)
C(6) .3537(5) .7069(4) -.0143(8) .0528(18)
C(7) .4487(4) .6505(3) .1776(6) .0367(13)
C(8) .5513(5) .6880(4) .1916(7) .0502(17)
C(9) .4530(7) .6016(5) .4074(6) .068(2)
C(10) .3313(5) .5438(5) .2577(8) .062(2)
C(11) .4534(4) .3979(3) -.0865(5) .0303(12)
C(12) .3864(4) .3559(4) -.0048(6) .0342(13)
C(13) .3305(5) .2897(4) -.0538(7) .0432(15)
C(14) .3414(4) .2647(4) -.1871(7) .0452(16)
C(15) .4085(6) .3045(4) -.2678(7) .0556(18)
C(16) .4639(5) .3720(4) -.2201(6) .0472(14)
C(17) .6370(4) .5085(3) -.1100(5) .0335(12)
C(18) .6975(5) .5728(5) -.0306(7) .0510(17)
C(19) .6208(5) .5435(4) -.2533(6) .0441(14)
C(20) .6994(5) .4284(4) -.1236(8) .0591(19)
H(3) .4069 .5339 -.2468 ?
H(4) .3084 .6425 -.3145 ?
H(5) .2804 .7526 -.1725 ?
H(6) .3386 .7492 .0427 ?
H(7) .4035 .6902 .2145 ?
H(12) .3789 .3721 .0824 ?
H(13) .2873 .2631 .0011 ?
H(14) .3044 .2224 -.2205 ?
H(15) .4173 .2867 -.3539 ?
H(16) .5063 .3988 -.2760 ?
H1(8) .5982 .6441 .2040 ?
H2(8) .5669 .7186 .1115 ?
H3(8) .5526 .7245 .2680 ?
H1(9) .5221 .6029 .4263 ?
H2(9) .4258 .6562 .4179 ?
H3(9) .4210 .5639 .4681 ?
H1(10) .2890 .5894 .2801 ?
H2(10) .3168 .5246 .1684 ?
H3(10) .3218 .4994 .3210 ?
H4(10) .3016 .5511 .3446 ?
H5(10) .2966 .5762 .1920 ?
H6(10) .3294 .4862 .2329 ?
H1(18) .6602 .6230 -.0210 ?
H2(18) .7129 .5509 .0568 ?
H3(18) .7573 .5845 -.0783 ?
H1(19) .6811 .5670 -.2858 ?
H2(19) .6002 .4994 -.3119 ?
H3(19) .5710 .5857 -.2502 ?
H1(20) .7124 .4063 -.0357 ?
H2(20) .6638 .3882 -.1759 ?
H3(20) .7602 .4415 -.1677 ?

loop_
_geom_bond_atom_site_label_1
_geom_bond_atom_site_label_2
_geom_bond_distance
Pt Cl(1) 2.3599(15)
Pt Cl(2) 2.2966(15)
Pt P 2.2365(13)
Pt N 2.106(5)
P C(2) 1.844(6)
P C(11) 1.840(6)
P C(17) 1.888(6)
N C(7) 1.512(8)
N C(9) 1.503(8)
N C(10) 1.498(10)
C(1) C(2) 1.406(8)
C(1) C(6) 1.389(9)
C(1) C(7) 1.510(9)
C(2) C(3) 1.399(8)
C(3) C(4) 1.381(9)
C(4) C(5) 1.372(12)
C(5) C(6) 1.370(12)
C(7) C(8) 1.512(10)
C(11) C(12) 1.382(8)
C(11) C(16) 1.383(8)
C(12) C(13) 1.382(9)
C(13) C(14) 1.377(11)
C(14) C(15) 1.359(10)
C(15) C(16) 1.391(9)
C(17) C(18) 1.525(9)
C(17) C(19) 1.531(8)
C(17) C(20) 1.534(9)
